data_7241891
loop_
_publ_author_name
'Gli\<si\'c, Biljana \/D.'
'War\.zajtis, Beata'
'Hoffmann, Marcin'
'Rychlewska, Urszula'
'Djuran, Milo\<s I.'

_publ_section_title
;
 Mononuclear gold(iii) complexes with diazanaphthalenes: the influence of
 the position of nitrogen atoms in the aromatic rings on the complex
 crystalline properties
;
_journal_issue 72
_journal_name_full 'RSC Advances'
_journal_page_first 44481
_journal_page_last 44493
_journal_paper_doi 10.1039/D0RA08731A
_journal_volume 10
_journal_year 2020
_chemical_formula_moiety 'C8 H6 Au Cl3 N2'
_chemical_formula_sum 'C8 H6 Au Cl3 N2'
_chemical_formula_weight 433.46
_space_group_crystal_system monoclinic
_space_group_IT_number 9
_space_group_name_Hall 'C -2yc'
_space_group_name_H-M_alt 'C 1 c 1'
_atom_sites_solution_hydrogens geom
_audit_creation_method SHELXL-2014/7
_audit_update_record
;
2020-07-17 deposited with the CCDC.	2020-11-27 downloaded from the CCDC.
;
_cell_angle_alpha 90
_cell_angle_beta 103.107(3)
_cell_angle_gamma 90
_cell_formula_units_Z 8
_cell_length_a 7.5601(2)
_cell_length_b 22.2124(5)
_cell_length_c 13.5335(3)
_cell_measurement_reflns_used 10853
_cell_measurement_temperature 295(2)
_cell_measurement_theta_max 28.8260
_cell_measurement_theta_min 3.5640
_cell_volume 2213.45(10)
_computing_cell_refinement
;
CrysAlisPro, Agilent Technologies (2014)
;
_computing_data_collection
;
CrysAlisPro, Agilent Technologies (2014)
;
_computing_data_reduction
;
CrysAlisPro, Agilent Technologies (2014)
;
_computing_molecular_graphics 'Mercury (Bruno, et al. 2002)'
_computing_publication_material 'SHELXL-2014/7 (Sheldrick, 2015)'
_computing_structure_refinement 'SHELXL-2014/7 (Sheldrick, 2014)'
_computing_structure_solution 'SHELXS-97 (Sheldrick, 2008)'
_diffrn_ambient_temperature 295(2)
_diffrn_measured_fraction_theta_full 0.999
_diffrn_measured_fraction_theta_max 0.999
_diffrn_measurement_device_type 'Xcalibur, Eos'
_diffrn_measurement_method '\w scans'
_diffrn_radiation_type MoK\a
_diffrn_radiation_wavelength 0.71073
_diffrn_reflns_av_R_equivalents 0.0505
_diffrn_reflns_av_unetI/netI 0.0302
_diffrn_reflns_Laue_measured_fraction_full 0.999
_diffrn_reflns_Laue_measured_fraction_max 0.999
_diffrn_reflns_limit_h_max 8
_diffrn_reflns_limit_h_min -8
_diffrn_reflns_limit_k_max 26
_diffrn_reflns_limit_k_min -26
_diffrn_reflns_limit_l_max 16
_diffrn_reflns_limit_l_min -16
_diffrn_reflns_number 22331
_diffrn_reflns_point_group_measured_fraction_full 0.999
_diffrn_reflns_point_group_measured_fraction_max 0.999
_diffrn_reflns_theta_full 25.027
_diffrn_reflns_theta_max 25.027
_diffrn_reflns_theta_min 2.914
_diffrn_source 'Enhance (Mo) X-ray Source'
_exptl_absorpt_coefficient_mu 13.976
_exptl_absorpt_correction_T_max 0.338
_exptl_absorpt_correction_T_min 0.023
_exptl_absorpt_correction_type analytical
_exptl_absorpt_process_details
;   
CrysAlisPro (Clark, R. C. & Reid, J. S. (1995). Acta Cryst. A51, 887-897,
Agilent Technologies, 2014)
;
_exptl_crystal_colour yellow
_exptl_crystal_density_diffrn 2.601
_exptl_crystal_density_method 'not measured'
_exptl_crystal_description plate
_exptl_crystal_F_000 1584
_exptl_crystal_size_max 0.350
_exptl_crystal_size_mid 0.250
_exptl_crystal_size_min 0.100
_refine_diff_density_max 0.387
_refine_diff_density_min -0.491
_refine_diff_density_rms 0.105
_refine_ls_abs_structure_details
;
 Refined as an inversion twin.
;
_refine_ls_abs_structure_Flack 0.442(11)
_refine_ls_extinction_method none
_refine_ls_goodness_of_fit_ref 1.040
_refine_ls_hydrogen_treatment constr
_refine_ls_matrix_type full
_refine_ls_number_parameters 254
_refine_ls_number_reflns 3878
_refine_ls_number_restraints 2
_refine_ls_restrained_S_all 1.040
_refine_ls_R_factor_all 0.0205
_refine_ls_R_factor_gt 0.0197
_refine_ls_shift/su_max 0.000
_refine_ls_shift/su_mean 0.000
_refine_ls_structure_factor_coef Fsqd
_refine_ls_weighting_details 'w=1/[\s^2^(Fo^2^)+(0.0202P)^2^] where P=(Fo^2^+2Fc^2^)/3'
_refine_ls_weighting_scheme calc
_refine_ls_wR_factor_gt 0.0429
_refine_ls_wR_factor_ref 0.0435
_reflns_Friedel_coverage 0.994
_reflns_Friedel_fraction_full 0.999
_reflns_Friedel_fraction_max 0.999
_reflns_number_gt 3804
_reflns_number_total 3878
_reflns_threshold_expression 'I > 2\s(I)'
_cod_data_source_file d0ra08731a2.cif
_cod_data_source_block 5_18nap
_cod_original_cell_volume 2213.45(9)
_cod_original_sg_symbol_H-M 'C c'
_cod_database_code 7241891
_shelx_shelxl_version_number 2014/7
_shelx_space_group_comment
;
The symmetry employed for this shelxl refinement is uniquely defined
by the following loop, which should always be used as a source of
symmetry information in preference to the above space-group names.
They are only intended as comments.
;
_shelx_estimated_absorpt_t_min 0.084
_shelx_estimated_absorpt_t_max 0.335

loop_
_space_group_symop_operation_xyz
'x, y, z'
'x, -y, z+1/2'
'x+1/2, y+1/2, z'
'x+1/2, -y+1/2, z+1/2'

loop_
_atom_site_label
_atom_site_type_symbol
_atom_site_fract_x
_atom_site_fract_y
_atom_site_fract_z
_atom_site_U_iso_or_equiv
_atom_site_adp_type
_atom_site_occupancy
_atom_site_site_symmetry_order
_atom_site_calc_flag
_atom_site_refinement_flags_posn
_atom_site_refinement_flags_adp
_atom_site_refinement_flags_occupancy
_atom_site_disorder_assembly
_atom_site_disorder_group
C2 C -0.2355(16) 0.2472(6) 0.3315(9) 0.050(3) Uani 1 1 d . . . . .
H2 H -0.2396 0.2118 0.3675 0.061 Uiso 1 1 calc R U . . .
C3 C -0.3971(18) 0.2740(7) 0.2802(11) 0.056(4) Uani 1 1 d . . . . .
H3 H -0.5078 0.2560 0.2811 0.067 Uiso 1 1 calc R U . . .
C4 C -0.3932(15) 0.3257(7) 0.2295(9) 0.052(3) Uani 1 1 d . . . . .
H4 H -0.5009 0.3437 0.1955 0.063 Uiso 1 1 calc R U . . .
C5 C -0.2022(18) 0.4083(6) 0.1814(8) 0.055(3) Uani 1 1 d . . . . .
H5 H -0.3028 0.4303 0.1479 0.066 Uiso 1 1 calc R U . . .
C6 C -0.032(2) 0.4291(7) 0.1862(10) 0.067(4) Uani 1 1 d . . . . .
H6 H -0.0143 0.4656 0.1560 0.080 Uiso 1 1 calc R U . . .
C7 C 0.1167(17) 0.3959(5) 0.2364(9) 0.055(3) Uani 1 1 d . . . . .
H7 H 0.2320 0.4112 0.2386 0.066 Uiso 1 1 calc R U . . .
C9 C -0.0621(13) 0.3234(5) 0.2782(7) 0.036(2) Uani 1 1 d . . . . .
C10 C -0.2245(14) 0.3527(5) 0.2281(7) 0.042(3) Uani 1 1 d . . . . .
C12 C 0.8173(14) 0.4604(5) 0.8766(8) 0.041(3) Uani 1 1 d . . . . .
H12 H 0.8261 0.4246 0.8425 0.050 Uiso 1 1 calc R U . . .
C13 C 0.9762(16) 0.4884(6) 0.9282(10) 0.054(3) Uani 1 1 d . . . . .
H13 H 1.0884 0.4705 0.9310 0.064 Uiso 1 1 calc R U . . .
C14 C 0.9659(15) 0.5417(6) 0.9741(9) 0.049(3) Uani 1 1 d . . . . .
H14 H 1.0717 0.5612 1.0072 0.059 Uiso 1 1 calc R U . . .
C15 C 0.7658(17) 0.6230(6) 1.0174(8) 0.051(3) Uani 1 1 d . . . . .
H15 H 0.8644 0.6452 1.0526 0.061 Uiso 1 1 calc R U . . .
C16 C 0.5927(16) 0.6441(5) 1.0095(8) 0.049(3) Uani 1 1 d . . . . .
H16 H 0.5714 0.6804 1.0388 0.058 Uiso 1 1 calc R U . . .
C17 C 0.4513(16) 0.6095(6) 0.9566(8) 0.050(3) Uani 1 1 d . . . . .
H17 H 0.3345 0.6242 0.9517 0.061 Uiso 1 1 calc R U . . .
C19 C 0.6377(12) 0.5377(4) 0.9204(6) 0.032(2) Uani 1 1 d . . . . .
C20 C 0.7940(14) 0.5682(5) 0.9723(7) 0.038(2) Uani 1 1 d . . . . .
N1 N -0.0764(12) 0.2714(4) 0.3296(7) 0.040(2) Uani 1 1 d . . . . .
N8 N 0.1043(12) 0.3430(4) 0.2818(7) 0.043(2) Uani 1 1 d . . . . .
N11 N 0.6538(11) 0.4830(4) 0.8742(6) 0.036(2) Uani 1 1 d . . . . .
N18 N 0.4667(13) 0.5568(4) 0.9118(8) 0.039(2) Uani 1 1 d . . . . .
Cl1 Cl 0.1597(4) 0.18097(14) 0.2528(2) 0.0509(7) Uani 1 1 d . . . . .
Cl3 Cl 0.1596(5) 0.28146(16) 0.5451(2) 0.0566(8) Uani 1 1 d . . . . .
Cl2 Cl 0.4283(4) 0.18705(14) 0.4761(2) 0.0545(7) Uani 1 1 d . . . . .
Cl4 Cl 0.4193(5) 0.39606(14) 0.9591(2) 0.0475(7) Uani 1 1 d . . . . .
Cl5 Cl 0.1462(4) 0.39804(15) 0.7369(2) 0.0511(8) Uani 1 1 d . . . . .
Cl6 Cl 0.4189(4) 0.48802(15) 0.6585(2) 0.0532(8) Uani 1 1 d . . . . .
Au2 Au 0.41576(4) 0.44178(2) 0.80774(3) 0.03319(10) Uani 1 1 d . . . . .
Au1 Au 0.16268(4) 0.23076(2) 0.40007(3) 0.03488(10) Uani 1 1 d . . . . .

loop_
_atom_site_aniso_label
_atom_site_aniso_U_11
_atom_site_aniso_U_22
_atom_site_aniso_U_33
_atom_site_aniso_U_23
_atom_site_aniso_U_13
_atom_site_aniso_U_12
C2 0.052(8) 0.047(7) 0.053(7) -0.004(6) 0.014(6) -0.008(6)
C3 0.034(8) 0.085(12) 0.051(8) -0.008(7) 0.012(6) -0.002(6)
C4 0.037(7) 0.079(10) 0.039(6) -0.014(6) 0.004(5) 0.009(6)
C5 0.071(9) 0.051(8) 0.037(6) 0.000(5) -0.002(6) 0.025(6)
C6 0.101(12) 0.047(8) 0.042(7) 0.004(6) -0.005(8) 0.007(8)
C7 0.059(8) 0.051(8) 0.048(7) 0.008(6) -0.003(6) -0.018(6)
C9 0.041(6) 0.035(6) 0.029(5) -0.002(4) 0.001(4) 0.003(4)
C10 0.049(6) 0.048(7) 0.027(5) -0.006(5) 0.003(4) 0.014(5)
C12 0.043(7) 0.035(6) 0.047(6) -0.004(5) 0.010(5) 0.008(5)
C13 0.033(7) 0.074(10) 0.054(7) 0.002(7) 0.009(6) 0.005(6)
C14 0.033(6) 0.065(9) 0.043(6) 0.008(6) -0.004(5) -0.010(6)
C15 0.063(8) 0.047(7) 0.034(6) -0.002(5) -0.004(5) -0.020(6)
C16 0.061(8) 0.033(6) 0.046(7) -0.005(5) 0.002(6) 0.002(5)
C17 0.047(7) 0.056(8) 0.042(6) -0.002(6) -0.004(5) 0.011(6)
C19 0.036(6) 0.031(5) 0.027(5) 0.002(4) 0.004(4) -0.003(4)
C20 0.041(6) 0.046(7) 0.025(5) 0.003(4) 0.001(4) -0.008(5)
N1 0.036(5) 0.037(6) 0.045(5) -0.005(4) 0.006(4) -0.004(5)
N8 0.041(5) 0.035(6) 0.049(5) 0.005(4) -0.001(4) -0.005(4)
N11 0.031(4) 0.038(5) 0.038(5) -0.004(4) 0.004(4) 0.002(4)
N18 0.040(6) 0.032(6) 0.043(6) -0.009(4) 0.006(4) 0.004(4)
Cl1 0.0602(18) 0.0502(18) 0.0432(14) -0.0048(12) 0.0138(13) 0.0039(13)
Cl3 0.066(2) 0.063(2) 0.0415(17) -0.0019(16) 0.0140(15) 0.0105(18)
Cl2 0.0464(16) 0.0546(19) 0.0581(17) 0.0117(14) 0.0030(14) 0.0092(14)
Cl4 0.0509(17) 0.0514(18) 0.0384(16) 0.0032(12) 0.0063(13) -0.0025(13)
Cl5 0.0430(17) 0.056(2) 0.0479(17) -0.0068(14) -0.0032(13) -0.0128(13)
Cl6 0.0594(18) 0.059(2) 0.0392(15) 0.0037(13) 0.0061(13) -0.0087(14)
Au2 0.03163(18) 0.0326(2) 0.03355(18) -0.00577(16) 0.00368(14) 0.00131(16)
Au1 0.0372(2) 0.0318(2) 0.03621(19) 0.00498(17) 0.00943(15) -0.00099(16)

loop_
_atom_type_symbol
_atom_type_description
_atom_type_scat_dispersion_real
_atom_type_scat_dispersion_imag
_atom_type_scat_source
C C 0.0033 0.0016 'International Tables Vol C Tables 4.2.6.8 and 6.1.1.4'
H H 0.0000 0.0000 'International Tables Vol C Tables 4.2.6.8 and 6.1.1.4'
N N 0.0061 0.0033 'International Tables Vol C Tables 4.2.6.8 and 6.1.1.4'
Cl Cl 0.1484 0.1585 'International Tables Vol C Tables 4.2.6.8 and 6.1.1.4'
Au Au -2.0133 8.8022 'International Tables Vol C Tables 4.2.6.8 and 6.1.1.4'

loop_
_geom_angle_atom_site_label_1
_geom_angle_atom_site_label_2
_geom_angle_atom_site_label_3
_geom_angle
_geom_angle_site_symmetry_1
_geom_angle_site_symmetry_3
_geom_angle_publ_flag
N1 C2 C3 121.0(12) . . ?
C4 C3 C2 120.1(12) . . ?
C3 C4 C10 119.7(11) . . ?
C6 C5 C10 118.9(11) . . ?
C5 C6 C7 119.8(13) . . ?
N8 C7 C6 124.1(13) . . ?
N8 C9 N1 116.4(9) . . ?
N8 C9 C10 125.4(10) . . ?
N1 C9 C10 118.2(9) . . ?
C4 C10 C5 125.2(11) . . ?
C4 C10 C9 119.0(11) . . ?
C5 C10 C9 115.8(10) . . ?
N11 C12 C13 122.4(10) . . ?
C14 C13 C12 119.4(11) . . ?
C13 C14 C20 120.2(11) . . ?
C16 C15 C20 120.0(10) . . ?
C15 C16 C17 117.7(11) . . ?
N18 C17 C16 126.0(12) . . ?
N18 C19 N11 114.8(8) . . ?
N18 C19 C20 125.2(9) . . ?
N11 C19 C20 120.0(9) . . ?
C15 C20 C19 116.3(10) . . ?
C15 C20 C14 125.5(11) . . ?
C19 C20 C14 118.1(10) . . ?
C2 N1 C9 122.0(10) . . ?
C2 N1 Au1 121.4(8) . . ?
C9 N1 Au1 116.5(7) . . ?
C9 N8 C7 115.9(10) . . ?
C12 N11 C19 119.8(9) . . ?
C12 N11 Au2 124.4(7) . . ?
C19 N11 Au2 115.8(6) . . ?
C17 N18 C19 114.8(10) . . ?
N11 Au2 Cl5 178.0(3) . . ?
N11 Au2 Cl6 90.2(2) . . ?
Cl5 Au2 Cl6 90.43(12) . . ?
N11 Au2 Cl4 88.5(2) . . ?
Cl5 Au2 Cl4 90.88(12) . . ?
Cl6 Au2 Cl4 178.68(13) . . ?
N1 Au1 Cl2 179.0(3) . . ?
N1 Au1 Cl3 90.2(3) . . ?
Cl2 Au1 Cl3 90.12(12) . . ?
N1 Au1 Cl1 88.5(3) . . ?
Cl2 Au1 Cl1 91.21(12) . . ?
Cl3 Au1 Cl1 178.67(13) . . ?

loop_
_geom_bond_atom_site_label_1
_geom_bond_atom_site_label_2
_geom_bond_distance
_geom_bond_site_symmetry_2
_geom_bond_publ_flag
C2 N1 1.323(14) . ?
C2 C3 1.395(18) . ?
C3 C4 1.342(19) . ?
C4 C10 1.413(16) . ?
C5 C6 1.36(2) . ?
C5 C10 1.415(17) . ?
C6 C7 1.384(19) . ?
C7 N8 1.338(14) . ?
C9 N8 1.322(13) . ?
C9 N1 1.366(13) . ?
C9 C10 1.419(14) . ?
C12 N11 1.328(12) . ?
C12 C13 1.391(16) . ?
C13 C14 1.346(17) . ?
C14 C20 1.422(15) . ?
C15 C16 1.370(16) . ?
C15 C20 1.401(17) . ?
C16 C17 1.377(16) . ?
C17 N18 1.335(14) . ?
C19 N18 1.341(13) . ?
C19 N11 1.384(12) . ?
C19 C20 1.403(13) . ?
N1 Au1 2.052(9) . ?
N11 Au2 2.037(8) . ?
Cl1 Au1 2.275(3) . ?
Cl3 Au1 2.268(3) . ?
Cl2 Au1 2.257(3) . ?
Cl4 Au2 2.281(3) . ?
Cl5 Au2 2.265(3) . ?
Cl6 Au2 2.271(3) . ?

loop_
_geom_torsion_atom_site_label_1
_geom_torsion_atom_site_label_2
_geom_torsion_atom_site_label_3
_geom_torsion_atom_site_label_4
_geom_torsion
_geom_torsion_site_symmetry_1
_geom_torsion_site_symmetry_2
_geom_torsion_site_symmetry_3
_geom_torsion_site_symmetry_4
_geom_torsion_publ_flag
N1 C2 C3 C4 -1.3(19) . . . . ?
C2 C3 C4 C10 0.3(18) . . . . ?
C10 C5 C6 C7 0.0(19) . . . . ?
C5 C6 C7 N8 0(2) . . . . ?
C3 C4 C10 C5 -177.1(11) . . . . ?
C3 C4 C10 C9 1.8(16) . . . . ?
C6 C5 C10 C4 179.7(12) . . . . ?
C6 C5 C10 C9 0.8(16) . . . . ?
N8 C9 C10 C4 179.1(10) . . . . ?
N1 C9 C10 C4 -2.8(14) . . . . ?
N8 C9 C10 C5 -2.0(15) . . . . ?
N1 C9 C10 C5 176.2(9) . . . . ?
N11 C12 C13 C14 -2.9(18) . . . . ?
C12 C13 C14 C20 1.8(18) . . . . ?
C20 C15 C16 C17 0.1(16) . . . . ?
C15 C16 C17 N18 0.0(18) . . . . ?
C16 C15 C20 C19 0.1(15) . . . . ?
C16 C15 C20 C14 179.5(10) . . . . ?
N18 C19 C20 C15 -0.5(14) . . . . ?
N11 C19 C20 C15 -179.7(9) . . . . ?
N18 C19 C20 C14 -179.9(10) . . . . ?
N11 C19 C20 C14 0.9(14) . . . . ?
C13 C14 C20 C15 179.8(11) . . . . ?
C13 C14 C20 C19 -0.8(16) . . . . ?
C3 C2 N1 C9 0.1(16) . . . . ?
C3 C2 N1 Au1 -177.6(9) . . . . ?
N8 C9 N1 C2 -179.8(10) . . . . ?
C10 C9 N1 C2 1.9(14) . . . . ?
N8 C9 N1 Au1 -2.0(12) . . . . ?
C10 C9 N1 Au1 179.7(7) . . . . ?
N1 C9 N8 C7 -176.1(9) . . . . ?
C10 C9 N8 C7 2.1(16) . . . . ?
C6 C7 N8 C9 -1.1(18) . . . . ?
C13 C12 N11 C19 3.0(15) . . . . ?
C13 C12 N11 Au2 -176.0(8) . . . . ?
N18 C19 N11 C12 178.8(9) . . . . ?
C20 C19 N11 C12 -1.9(13) . . . . ?
N18 C19 N11 Au2 -2.2(10) . . . . ?
C20 C19 N11 Au2 177.1(7) . . . . ?
C16 C17 N18 C19 -0.4(17) . . . . ?
N11 C19 N18 C17 179.9(9) . . . . ?
C20 C19 N18 C17 0.6(15) . . . . ?
